data_9010100
loop_
_publ_author_name
'Bonazzi, P.'
'Bindi, L.'
'Pratesi, G.'
'Menchetti, S.'

_publ_section_title
;
 Light-induced changes in molecular arsenic sulfides: State of the art and
 new evidence by single-crystal X-ray diffraction
 Sample: ALA16-1800, light exposure for t = 1800 minutes
 Note: beta-As4S4 - alacranite series
;
_journal_name_full 'American Mineralogist'
_journal_page_first 1323
_journal_page_last 1330
_journal_paper_doi 10.2138/am.2006.2165
_journal_volume 91
_journal_year 2006
_chemical_formula_structural As8S8.62
_chemical_formula_sum 'As2 S2.155'
_chemical_name_mineral Bonazziite
_space_group_IT_number 15
_symmetry_space_group_name_Hall '-C 2yc'
_symmetry_space_group_name_H-M 'C 1 2/c 1'
_cell_angle_alpha 90
_cell_angle_beta 101.25
_cell_angle_gamma 90
_cell_length_a 9.862
_cell_length_b 9.438
_cell_length_c 9.078
_cell_formula_units_Z 8
_cell_volume 828.722
_database_code_amcsd 0004221
_exptl_crystal_density_diffrn 3.510
_cod_database_code 9010100

loop_
_space_group_symop_operation_xyz
x,y,z
1/2+x,1/2+y,z
x,-y,1/2+z
1/2+x,1/2-y,1/2+z
-x,y,1/2-z
1/2-x,1/2+y,1/2-z
-x,-y,-z
1/2-x,1/2-y,-z

loop_
_atom_site_aniso_label
_atom_site_aniso_U_11
_atom_site_aniso_U_22
_atom_site_aniso_U_33
_atom_site_aniso_U_12
_atom_site_aniso_U_13
_atom_site_aniso_U_23
As1 0.07100 0.08300 0.05200 0.01200 0.00800 0.01300
As1b 0.09200 0.05900 0.16000 0.00200 0.03600 0.01200
As2 0.05900 0.07500 0.09000 0.00800 -0.00400 -0.02100
As2b 0.07600 0.09500 0.06800 -0.01400 0.02200 -0.02900
S1 0.10600 0.06200 0.09700 0.00000 0.01600 0.00000
S2 0.08000 0.04700 0.18000 0.00000 -0.01700 0.00000
S3 0.06500 0.13000 0.09300 -0.00900 0.03200 -0.00400
S4 0.11000 0.10000 0.04000 0.03000 -0.00300 -0.00600

loop_
_atom_site_label
_atom_site_fract_x
_atom_site_fract_y
_atom_site_fract_z
_atom_site_occupancy
_atom_site_U_iso_or_equiv
As1 -0.00310 -0.21340 0.05910 0.69000 0.06900
As1b 0.05600 -0.16900 0.07500 0.31000 0.10400
As2 -0.16180 -0.40800 0.13590 0.69000 0.07700
As2b -0.11900 -0.46500 0.17700 0.31000 0.07800
S1 0.00000 -0.06210 0.25000 1.00000 0.08900
S2 0.00000 -0.55800 0.25000 0.69000 0.10700
S3 -0.20320 -0.31520 0.33790 1.00000 0.09400
S4 -0.10100 -0.32100 -0.00700 0.31000 0.08400

loop_
_cod_related_entry_id
_cod_related_entry_database
_cod_related_entry_code
1 AMCSD 0004221
